data_7218594
loop_
_publ_author_name
'Yao, Ru-Xin'
'Xu, Xia'
'Zhang, Xian-Ming'

_publ_section_title
;
 Ferromagnetically coupled chiral dysprosium hydroxysulfate and
 centrosymmetric dysprosium hydroxysulfate-oxalate: Dy4(OH)4cubane based
 high-connected networks via in situ conversion of organosulfur to sulfate
;
_journal_issue 96
_journal_name_full 'RSC Adv.'
_journal_page_first 53954
_journal_paper_doi 10.1039/C4RA07436J
_journal_volume 4
_journal_year 2014
_chemical_formula_sum 'Dy4 H10 O23 S4'
_chemical_formula_weight 1156.32
_chemical_name_systematic
;
?
;
_space_group_IT_number 19
_symmetry_cell_setting orthorhombic
_symmetry_space_group_name_Hall 'P 2ac 2ab'
_symmetry_space_group_name_H-M 'P 21 21 21'
_atom_sites_solution_hydrogens geom
_atom_sites_solution_primary direct
_atom_sites_solution_secondary difmap
_audit_creation_method SHELXL-97
_cell_angle_alpha 90.00
_cell_angle_beta 90.00
_cell_angle_gamma 90.00
_cell_formula_units_Z 4
_cell_length_a 10.2877(5)
_cell_length_b 10.7888(5)
_cell_length_c 16.6377(7)
_cell_measurement_temperature 298(2)
_cell_volume 1846.65(15)
_computing_structure_refinement 'SHELXL-97 (Sheldrick, 1997)'
_computing_structure_solution 'SHELXS-97 (Sheldrick, 1990)'
_diffrn_ambient_temperature 298(2)
_diffrn_measured_fraction_theta_full 0.998
_diffrn_measured_fraction_theta_max 0.998
_diffrn_radiation_monochromator graphite
_diffrn_radiation_source 'fine-focus sealed tube'
_diffrn_radiation_type MoK\a
_diffrn_radiation_wavelength 0.71073
_diffrn_reflns_av_R_equivalents 0.0279
_diffrn_reflns_av_sigmaI/netI 0.0345
_diffrn_reflns_limit_h_max 13
_diffrn_reflns_limit_h_min -13
_diffrn_reflns_limit_k_max 11
_diffrn_reflns_limit_k_min -13
_diffrn_reflns_limit_l_max 21
_diffrn_reflns_limit_l_min -16
_diffrn_reflns_number 11240
_diffrn_reflns_theta_full 27.00
_diffrn_reflns_theta_max 27.00
_diffrn_reflns_theta_min 2.25
_exptl_absorpt_coefficient_mu 16.567
_exptl_absorpt_correction_T_max 0.2881
_exptl_absorpt_correction_T_min 0.1038
_exptl_absorpt_correction_type empirical
_exptl_crystal_density_diffrn 4.159
_exptl_crystal_density_method 'not measured'
_exptl_crystal_F_000 2088
_exptl_crystal_size_max 0.25
_exptl_crystal_size_mid 0.21
_exptl_crystal_size_min 0.10
_refine_diff_density_max 1.295
_refine_diff_density_min -1.171
_refine_diff_density_rms 0.222
_refine_ls_abs_structure_details 'Flack H D (1983), Acta Cryst. A39, 876-881'
_refine_ls_abs_structure_Flack 0.026(11)
_refine_ls_extinction_coef 0.00373(9)
_refine_ls_extinction_expression Fc^*^=kFc[1+0.001xFc^2^\l^3^/sin(2\q)]^-1/4^
_refine_ls_extinction_method SHELXL
_refine_ls_goodness_of_fit_ref 0.920
_refine_ls_hydrogen_treatment constr
_refine_ls_matrix_type full
_refine_ls_number_parameters 267
_refine_ls_number_reflns 4003
_refine_ls_number_restraints 0
_refine_ls_restrained_S_all 0.920
_refine_ls_R_factor_all 0.0189
_refine_ls_R_factor_gt 0.0186
_refine_ls_shift/su_max 0.002
_refine_ls_shift/su_mean 0.000
_refine_ls_structure_factor_coef Fsqd
_refine_ls_weighting_details 'calc w=1/[\s^2^(Fo^2^)+(0.0382P)^2^+0.3164P] where P=(Fo^2^+2Fc^2^)/3'
_refine_ls_weighting_scheme calc
_refine_ls_wR_factor_gt 0.0521
_refine_ls_wR_factor_ref 0.0523
_reflns_number_gt 3973
_reflns_number_total 4003
_reflns_threshold_expression >2sigma(I)
_cod_data_source_file c4ra07436j2.cif
_cod_data_source_block 1
_cod_depositor_comments
;
The following automatic conversions were performed:

'_exptl_absorpt_correction_type' value 'Empirical' changed to
'empirical' according to
/usr/data/users/saulius/crontab/automatic-downloads/rss-feeds/RSC/lib/dictionaries/cif_core.dic
dictionary named 'cif_core.dic' version 2.4.2 from 2011-04-26.

Automatic conversion script
Id: cif_fix_values 2827 2014-09-09 07:05:25Z andrius 

The following automatic conversions were performed:

'_symmetry_cell_setting' tag value 'Othorhombic' was replaced with
'orthorhombic' value as specified in the replacement file
'/home/robertas/cod-tools/perl-scripts/inputs/replacement_values.lst'.

Automatic conversion script
Id: cif_fix_values 3143 2015-03-26 13:38:13Z robertas 
;
_cod_original_sg_symbol_H-M P2(1)2(1)2(1)
_cod_original_formula_sum 'H10 Dy4 O23 S4'
_cod_database_code 7218594

loop_
_symmetry_equiv_pos_as_xyz
'x, y, z'
'-x+1/2, -y, z+1/2'
'-x, y+1/2, -z+1/2'
'x+1/2, -y+1/2, -z'

loop_
_atom_site_label
_atom_site_type_symbol
_atom_site_fract_x
_atom_site_fract_y
_atom_site_fract_z
_atom_site_U_iso_or_equiv
_atom_site_adp_type
_atom_site_occupancy
_atom_site_symmetry_multiplicity
_atom_site_calc_flag
_atom_site_refinement_flags
Dy1 Dy 0.44405(2) 0.51915(3) 0.805660(16) 0.00889(7) Uani 1 1 d .
Dy2 Dy 0.07080(3) 0.47926(3) 0.787589(17) 0.00903(8) Uani 1 1 d .
Dy3 Dy 0.25777(2) 0.30588(2) 0.948414(18) 0.00924(8) Uani 1 1 d .
Dy4 Dy 0.21757(2) 0.66024(2) 0.957266(18) 0.01016(8) Uani 1 1 d .
S1 S 0.52951(14) 0.33523(13) 0.61634(9) 0.0119(3) Uani 1 1 d .
S2 S 0.54747(14) 0.21452(15) 0.87271(9) 0.0117(3) Uani 1 1 d .
S3 S -0.07516(13) 0.75367(13) 0.87598(9) 0.0097(3) Uani 1 1 d .
S4 S 0.04521(13) 0.71422(14) 0.63109(9) 0.0112(3) Uani 1 1 d .
O1 O 0.6677(4) 0.3473(5) 0.5923(3) 0.0253(11) Uani 1 1 d .
O2 O 0.4442(4) 0.3858(4) 0.5535(3) 0.0203(10) Uani 1 1 d .
O3 O 0.5040(5) 0.2006(4) 0.6236(3) 0.0289(12) Uani 1 1 d .
O4 O 0.5085(5) 0.4002(4) 0.6919(3) 0.0211(10) Uani 1 1 d .
O5 O 0.4115(4) 0.1780(4) 0.8881(3) 0.0206(10) Uani 1 1 d .
O6 O 0.6316(4) 0.1744(4) 0.9387(3) 0.0189(10) Uani 1 1 d .
O7 O 0.5910(4) 0.1572(4) 0.7972(3) 0.0193(9) Uani 1 1 d .
O8 O 0.5542(5) 0.3506(4) 0.8655(3) 0.0219(10) Uani 1 1 d .
O9 O -0.1044(5) 0.8390(5) 0.8109(3) 0.0369(15) Uani 1 1 d .
O10 O -0.0686(5) 0.6281(4) 0.8436(3) 0.0276(12) Uani 1 1 d .
O11 O -0.1799(4) 0.7567(5) 0.9343(3) 0.0289(12) Uani 1 1 d .
O12 O 0.0475(4) 0.7879(4) 0.9145(3) 0.0214(10) Uani 1 1 d .
O13 O 0.0832(5) 0.8326(5) 0.6647(3) 0.0294(13) Uani 1 1 d .
O14 O -0.0992(4) 0.7061(4) 0.6323(3) 0.0193(10) Uani 1 1 d .
O15 O 0.0877(4) 0.7037(4) 0.5490(3) 0.0232(10) Uiso 1 1 d .
O16 O 0.0969(4) 0.6138(4) 0.6788(3) 0.0215(11) Uani 1 1 d .
O17 O 0.3674(4) 0.5010(4) 0.9468(3) 0.0138(8) Uani 1 1 d .
H17A H 0.4377 0.5066 0.9863 0.017 Uiso 1 1 calc R
O18 O 0.2351(4) 0.6226(3) 0.8218(3) 0.0094(8) Uani 1 1 d .
H18A H 0.2295 0.6988 0.7900 0.011 Uiso 1 1 calc R
O19 O 0.1122(4) 0.4723(4) 0.9254(2) 0.0106(8) Uani 1 1 d .
H19A H 0.0318 0.4622 0.9563 0.013 Uiso 1 1 calc R
O20 O 0.2751(2) 0.3796(2) 0.80980(15) 0.0114(8) Uani 1 1 d .
H20A H 0.2888 0.3110 0.7722 0.014 Uiso 1 1 calc R
O1W O 0.6671(2) 0.5670(2) 0.79910(15) 0.0490(17) Uani 1 1 d R
O2W O -0.1387(2) 0.4832(2) 0.70402(15) 0.0215(10) Uani 1 1 d R
O3W O 0.2320(2) 0.0886(2) 1.00062(15) 0.0300(12) Uani 1 1 d R

loop_
_atom_site_aniso_label
_atom_site_aniso_U_11
_atom_site_aniso_U_22
_atom_site_aniso_U_33
_atom_site_aniso_U_23
_atom_site_aniso_U_13
_atom_site_aniso_U_12
Dy1 0.00833(13) 0.01277(13) 0.00558(14) -0.00003(11) 0.00122(10) -0.00079(9)
Dy2 0.00954(13) 0.01236(13) 0.00520(14) -0.00074(11) -0.00136(10) 0.00005(10)
Dy3 0.01015(13) 0.01325(13) 0.00432(14) 0.00082(11) -0.00038(10) -0.00022(9)
Dy4 0.01167(13) 0.01370(13) 0.00512(14) -0.00178(11) -0.00158(11) 0.00125(10)
S1 0.0149(7) 0.0141(7) 0.0067(7) -0.0001(6) -0.0010(5) 0.0045(5)
S2 0.0126(6) 0.0187(7) 0.0039(7) -0.0014(6) -0.0009(5) 0.0045(5)
S3 0.0102(6) 0.0150(7) 0.0039(7) 0.0008(5) 0.0003(5) 0.0016(5)
S4 0.0116(6) 0.0153(7) 0.0067(7) 0.0016(6) 0.0006(5) 0.0046(5)
O1 0.019(2) 0.036(3) 0.021(3) 0.001(2) 0.003(2) 0.006(2)
O2 0.026(2) 0.021(2) 0.013(2) 0.003(2) -0.007(2) 0.0041(18)
O3 0.043(3) 0.019(2) 0.025(3) -0.001(2) -0.022(2) 0.003(2)
O4 0.032(3) 0.024(2) 0.007(2) -0.004(2) 0.001(2) 0.005(2)
O5 0.016(2) 0.032(3) 0.014(2) -0.005(2) 0.0017(19) 0.0057(19)
O6 0.023(2) 0.024(2) 0.010(2) 0.0041(18) -0.0079(19) 0.0063(18)
O7 0.018(2) 0.027(2) 0.013(2) -0.009(2) 0.0019(19) 0.0014(19)
O8 0.025(2) 0.018(2) 0.022(3) 0.000(2) -0.010(2) 0.0075(19)
O9 0.037(3) 0.045(3) 0.029(3) 0.029(3) -0.020(3) -0.018(2)
O10 0.016(2) 0.023(3) 0.043(4) -0.018(2) 0.001(2) 0.0056(18)
O11 0.021(2) 0.048(3) 0.018(3) -0.009(2) 0.015(2) -0.004(2)
O12 0.017(2) 0.022(2) 0.026(3) 0.002(2) -0.011(2) -0.0007(19)
O13 0.020(2) 0.028(3) 0.040(3) -0.021(2) -0.008(2) 0.005(2)
O14 0.016(2) 0.030(2) 0.013(2) 0.009(2) -0.0019(18) 0.0048(19)
O16 0.013(2) 0.032(3) 0.020(3) 0.017(2) -0.003(2) 0.0028(18)
O17 0.0136(18) 0.018(2) 0.009(2) -0.0022(19) -0.0018(18) -0.0007(15)
O18 0.0094(18) 0.0113(19) 0.008(2) 0.0012(16) -0.0008(16) -0.0021(15)
O19 0.0075(17) 0.017(2) 0.007(2) -0.0012(17) -0.0003(15) 0.0011(16)
O20 0.0110(19) 0.017(2) 0.006(2) -0.0026(17) -0.0018(16) -0.0025(15)
O1W 0.015(2) 0.066(4) 0.066(5) -0.019(4) 0.009(3) -0.008(3)
O2W 0.019(2) 0.024(2) 0.022(3) 0.003(2) -0.004(2) -0.0026(18)
O3W 0.044(3) 0.020(2) 0.026(3) 0.007(2) 0.007(2) -0.003(2)

loop_
_atom_type_symbol
_atom_type_description
_atom_type_scat_dispersion_real
_atom_type_scat_dispersion_imag
_atom_type_scat_source
H H 0.0000 0.0000 'International Tables Vol C Tables 4.2.6.8 and 6.1.1.4'
O O 0.0106 0.0060 'International Tables Vol C Tables 4.2.6.8 and 6.1.1.4'
S S 0.1246 0.1234 'International Tables Vol C Tables 4.2.6.8 and 6.1.1.4'
Dy Dy -0.1892 4.4098 'International Tables Vol C Tables 4.2.6.8 and 6.1.1.4'

loop_
_geom_angle_atom_site_label_1
_geom_angle_atom_site_label_2
_geom_angle_atom_site_label_3
_geom_angle
_geom_angle_site_symmetry_1
_geom_angle_site_symmetry_3
O7 Dy1 O20 109.15(13) 3_656 .
O7 Dy1 O3 82.44(17) 3_656 3_656
O20 Dy1 O3 134.69(15) . 3_656
O7 Dy1 O1W 88.63(12) 3_656 .
O20 Dy1 O1W 151.80(11) . .
O3 Dy1 O1W 67.56(14) 3_656 .
O7 Dy1 O8 152.65(17) 3_656 .
O20 Dy1 O8 81.14(13) . .
O3 Dy1 O8 108.77(16) 3_656 .
O1W Dy1 O8 73.80(13) . .
O7 Dy1 O4 78.51(16) 3_656 .
O20 Dy1 O4 83.21(14) . .
O3 Dy1 O4 141.72(19) 3_656 .
O1W Dy1 O4 79.03(14) . .
O8 Dy1 O4 77.69(17) . .
O7 Dy1 O18 69.34(15) 3_656 .
O20 Dy1 O18 68.27(11) . .
O3 Dy1 O18 76.31(16) 3_656 .
O1W Dy1 O18 139.85(10) . .
O8 Dy1 O18 136.79(16) . .
O4 Dy1 O18 125.48(15) . .
O7 Dy1 O17 134.85(15) 3_656 .
O20 Dy1 O17 71.36(11) . .
O3 Dy1 O17 70.37(16) 3_656 .
O1W Dy1 O17 111.75(11) . .
O8 Dy1 O17 72.14(16) . .
O4 Dy1 O17 142.87(15) . .
O18 Dy1 O17 69.61(14) . .
O7 Dy1 Dy4 98.07(12) 3_656 .
O20 Dy1 Dy4 77.08(6) . .
O3 Dy1 Dy4 57.74(14) 3_656 .
O1W Dy1 Dy4 123.14(6) . .
O8 Dy1 Dy4 109.04(13) . .
O4 Dy1 Dy4 157.68(12) . .
O18 Dy1 Dy4 36.20(10) . .
O17 Dy1 Dy4 36.90(9) . .
O7 Dy1 Dy3 140.77(11) 3_656 .
O20 Dy1 Dy3 37.68(6) . .
O3 Dy1 Dy3 107.76(13) 3_656 .
O1W Dy1 Dy3 130.50(6) . .
O8 Dy1 Dy3 61.00(12) . .
O4 Dy1 Dy3 108.02(12) . .
O18 Dy1 Dy3 76.39(10) . .
O17 Dy1 Dy3 37.46(9) . .
Dy4 Dy1 Dy3 61.029(7) . .
O7 Dy1 Dy2 81.88(11) 3_656 .
O20 Dy1 Dy2 35.02(6) . .
O3 Dy1 Dy2 110.93(13) 3_656 .
O1W Dy1 Dy2 170.51(6) . .
O8 Dy1 Dy2 114.98(12) . .
O4 Dy1 Dy2 98.89(12) . .
O18 Dy1 Dy2 35.45(9) . .
O17 Dy1 Dy2 75.52(9) . .
Dy4 Dy1 Dy2 58.836(7) . .
Dy3 Dy1 Dy2 58.974(7) . .
O9 Dy2 O19 131.61(18) 3_546 .
O9 Dy2 O16 80.5(2) 3_546 .
O19 Dy2 O16 139.53(16) . .
O9 Dy2 O10 147.24(18) 3_546 .
O19 Dy2 O10 75.11(16) . .
O16 Dy2 O10 87.33(18) . .
O9 Dy2 O18 120.29(19) 3_546 .
O19 Dy2 O18 69.71(14) . .
O16 Dy2 O18 72.42(15) . .
O10 Dy2 O18 83.91(15) . .
O9 Dy2 O13 84.2(2) 3_546 3_546
O19 Dy2 O13 76.81(17) . 3_546
O16 Dy2 O13 138.55(17) . 3_546
O10 Dy2 O13 85.14(18) . 3_546
O18 Dy2 O13 146.41(17) . 3_546
O9 Dy2 O20 71.09(15) 3_546 .
O19 Dy2 O20 70.92(11) . .
O16 Dy2 O20 107.34(12) . .
O10 Dy2 O20 141.64(14) . .
O18 Dy2 O20 68.11(11) . .
O13 Dy2 O20 103.61(13) 3_546 .
O9 Dy2 O2W 75.30(14) 3_546 .
O19 Dy2 O2W 133.35(11) . .
O16 Dy2 O2W 70.51(12) . .
O10 Dy2 O2W 71.96(14) . .
O18 Dy2 O2W 136.20(11) . .
O13 Dy2 O2W 68.40(13) 3_546 .
O20 Dy2 O2W 146.13(11) . .
O9 Dy2 Dy4 146.50(13) 3_546 .
O19 Dy2 Dy4 37.20(10) . .
O16 Dy2 Dy4 102.35(12) . .
O10 Dy2 Dy4 65.84(12) . .
O18 Dy2 Dy4 35.80(10) . .
O13 Dy2 Dy4 111.33(14) 3_546 .
O20 Dy2 Dy4 76.33(6) . .
O2W Dy2 Dy4 137.54(5) . .
O9 Dy2 Dy3 95.97(14) 3_546 .
O19 Dy2 Dy3 36.64(10) . .
O16 Dy2 Dy3 142.71(10) . .
O10 Dy2 Dy3 111.56(14) . .
O18 Dy2 Dy3 77.84(10) . .
O13 Dy2 Dy3 76.92(12) 3_546 .
O20 Dy2 Dy3 38.94(6) . .
O2W Dy2 Dy3 144.82(5) . .
Dy4 Dy2 Dy3 61.382(8) . .
O9 Dy2 Dy1 88.79(14) 3_546 .
O19 Dy2 Dy1 75.32(9) . .
O16 Dy2 Dy1 82.94(10) . .
O10 Dy2 Dy1 119.93(12) . .
O18 Dy2 Dy1 36.77(9) . .
O13 Dy2 Dy1 135.13(11) 3_546 .
O20 Dy2 Dy1 33.53(6) . .
O2W Dy2 Dy1 150.77(5) . .
Dy4 Dy2 Dy1 58.991(7) . .
Dy3 Dy2 Dy1 59.808(7) . .
O6 Dy3 O15 78.51(16) 4_457 2_565
O6 Dy3 O5 142.50(16) 4_457 .
O15 Dy3 O5 79.50(17) 2_565 .
O6 Dy3 O14 96.69(16) 4_457 3_546
O15 Dy3 O14 149.69(17) 2_565 3_546
O5 Dy3 O14 87.38(16) . 3_546
O6 Dy3 O19 72.78(15) 4_457 .
O15 Dy3 O19 125.86(15) 2_565 .
O5 Dy3 O19 144.05(15) . .
O14 Dy3 O19 79.50(15) 3_546 .
O6 Dy3 O17 101.24(15) 4_457 .
O15 Dy3 O17 73.90(15) 2_565 .
O5 Dy3 O17 101.34(15) . .
O14 Dy3 O17 135.92(16) 3_546 .
O19 Dy3 O17 68.19(14) . .
O6 Dy3 O20 141.56(12) 4_457 .
O15 Dy3 O20 130.31(13) 2_565 .
O5 Dy3 O20 74.73(13) . .
O14 Dy3 O20 70.36(13) 3_546 .
O19 Dy3 O20 69.35(12) . .
O17 Dy3 O20 70.61(12) . .
O6 Dy3 O3W 75.16(12) 4_457 .
O15 Dy3 O3W 77.33(13) 2_565 .
O5 Dy3 O3W 70.60(13) . .
O14 Dy3 O3W 72.54(14) 3_546 .
O19 Dy3 O3W 134.10(11) . .
O17 Dy3 O3W 151.12(11) . .
O20 Dy3 O3W 129.55(10) . .
O6 Dy3 Dy2 104.19(11) 4_457 .
O15 Dy3 Dy2 151.97(12) 2_565 .
O5 Dy3 Dy2 109.47(12) . .
O14 Dy3 Dy2 58.33(12) 3_546 .
O19 Dy3 Dy2 36.00(10) . .
O17 Dy3 Dy2 78.25(10) . .
O20 Dy3 Dy2 37.88(6) . .
O3W Dy3 Dy2 130.61(6) . .
O6 Dy3 Dy1 137.48(11) 4_457 .
O15 Dy3 Dy1 97.57(12) 2_565 .
O5 Dy3 Dy1 75.40(12) . .
O14 Dy3 Dy1 105.44(12) 3_546 .
O19 Dy3 Dy1 76.14(10) . .
O17 Dy3 Dy1 39.24(10) . .
O20 Dy3 Dy1 35.09(5) . .
O3W Dy3 Dy1 145.98(6) . .
Dy2 Dy3 Dy1 61.218(8) . .
O6 Dy3 Dy4 79.38(11) 4_457 .
O15 Dy3 Dy4 95.20(11) 2_565 .
O5 Dy3 Dy4 132.73(12) . .
O14 Dy3 Dy4 113.50(12) 3_546 .
O19 Dy3 Dy4 35.45(10) . .
O17 Dy3 Dy4 34.46(9) . .
O20 Dy3 Dy4 73.78(6) . .
O3W Dy3 Dy4 154.40(6) . .
Dy2 Dy3 Dy4 58.805(7) . .
Dy1 Dy3 Dy4 58.639(7) . .
O11 Dy4 O18 144.26(17) 4_567 .
O11 Dy4 O17 92.49(16) 4_567 .
O18 Dy4 O17 75.06(14) . .
O11 Dy4 O12 110.89(18) 4_567 .
O18 Dy4 O12 82.21(16) . .
O17 Dy4 O12 155.88(16) . .
O11 Dy4 O19 136.88(17) 4_567 .
O18 Dy4 O19 70.35(14) . .
O17 Dy4 O19 69.59(14) . .
O12 Dy4 O19 95.41(15) . .
O11 Dy4 O2 82.64(17) 4_567 2_565
O18 Dy4 O2 133.08(15) . 2_565
O17 Dy4 O2 111.36(15) . 2_565
O12 Dy4 O2 78.65(16) . 2_565
O19 Dy4 O2 69.37(15) . 2_565
O11 Dy4 O1 73.88(19) 4_567 3_656
O18 Dy4 O1 77.31(15) . 3_656
O17 Dy4 O1 105.19(15) . 3_656
O12 Dy4 O1 77.01(16) . 3_656
O19 Dy4 O1 147.52(16) . 3_656
O2 Dy4 O1 137.07(15) 2_565 3_656
O11 Dy4 Dy2 171.60(13) 4_567 .
O18 Dy4 Dy2 36.96(9) . .
O17 Dy4 Dy2 79.91(10) . .
O12 Dy4 Dy2 77.07(12) . .
O19 Dy4 Dy2 36.73(10) . .
O2 Dy4 Dy2 96.72(11) 2_565 .
O1 Dy4 Dy2 111.41(12) 3_656 .
O11 Dy4 Dy1 113.88(12) 4_567 .
O18 Dy4 Dy1 38.80(10) . .
O17 Dy4 Dy1 40.13(11) . .
O12 Dy4 Dy1 119.90(12) . .
O19 Dy4 Dy1 77.64(10) . .
O2 Dy4 Dy1 143.80(10) 2_565 .
O1 Dy4 Dy1 79.11(11) 3_656 .
Dy2 Dy4 Dy1 62.173(8) . .
O11 Dy4 Dy3 111.84(13) 4_567 .
O18 Dy4 Dy3 77.18(10) . .
O17 Dy4 Dy3 35.73(10) . .
O12 Dy4 Dy3 130.86(11) . .
O19 Dy4 Dy3 35.61(9) . .
O2 Dy4 Dy3 83.84(10) 2_565 .
O1 Dy4 Dy3 138.14(11) 3_656 .
Dy2 Dy4 Dy3 59.813(7) . .
Dy1 Dy4 Dy3 60.332(7) . .
O4 S1 O2 110.3(3) . .
O4 S1 O1 109.4(3) . .
O2 S1 O1 110.3(3) . .
O4 S1 O3 112.1(3) . .
O2 S1 O3 108.5(3) . .
O1 S1 O3 106.1(3) . .
O6 S2 O7 109.7(3) . .
O6 S2 O5 110.6(3) . .
O7 S2 O5 108.9(3) . .
O6 S2 O8 109.1(3) . .
O7 S2 O8 109.6(3) . .
O5 S2 O8 108.9(3) . .
O11 S3 O9 109.3(3) . .
O11 S3 O12 110.0(3) . .
O9 S3 O12 110.2(3) . .
O11 S3 O10 107.6(3) . .
O9 S3 O10 108.9(3) . .
O12 S3 O10 110.9(3) . .
O15 S4 O16 110.5(3) . .
O15 S4 O13 110.7(3) . .
O16 S4 O13 110.5(3) . .
O15 S4 O14 108.1(3) . .
O16 S4 O14 108.4(3) . .
O13 S4 O14 108.4(3) . .
S1 O1 Dy4 118.3(3) . 3_646
S1 O2 Dy4 145.5(3) . 2_564
S1 O3 Dy1 145.0(3) . 3_646
S1 O4 Dy1 170.9(3) . .
S2 O5 Dy3 124.1(3) . .
S2 O6 Dy3 157.2(3) . 4_557
S2 O7 Dy1 149.5(3) . 3_646
S2 O8 Dy1 141.1(3) . .
S3 O9 Dy2 159.1(3) . 3_556
S3 O10 Dy2 144.1(3) . .
S3 O11 Dy4 152.2(3) . 4_467
S3 O12 Dy4 129.1(3) . .
S4 O13 Dy2 122.4(3) . 3_556
S4 O14 Dy3 130.7(3) . 3_556
S4 O15 Dy3 154.2(3) . 2_564
S4 O16 Dy2 148.1(3) . .
Dy4 O17 Dy3 109.82(15) . .
Dy4 O17 Dy1 102.97(16) . .
Dy3 O17 Dy1 103.30(15) . .
Dy4 O18 Dy2 107.24(16) . .
Dy4 O18 Dy1 105.00(15) . .
Dy2 O18 Dy1 107.77(15) . .
Dy2 O19 Dy4 106.07(16) . .
Dy2 O19 Dy3 107.37(16) . .
Dy4 O19 Dy3 108.94(15) . .
Dy1 O20 Dy2 111.45(9) . .
Dy1 O20 Dy3 107.23(10) . .
Dy2 O20 Dy3 103.17(9) . .

loop_
_geom_bond_atom_site_label_1
_geom_bond_atom_site_label_2
_geom_bond_distance
_geom_bond_site_symmetry_2
Dy1 O7 2.297(4) 3_656
Dy1 O20 2.300(2) .
Dy1 O3 2.345(5) 3_656
Dy1 O1W 2.354(2) .
Dy1 O8 2.363(4) .
Dy1 O4 2.380(4) .
Dy1 O18 2.436(4) .
Dy1 O17 2.484(4) .
Dy1 Dy4 3.7560(4) .
Dy1 Dy3 3.8220(4) .
Dy1 Dy2 3.8756(4) .
Dy2 O9 2.258(5) 3_546
Dy2 O19 2.334(4) .
Dy2 O16 2.336(4) .
Dy2 O10 2.346(4) .
Dy2 O18 2.361(4) .
Dy2 O13 2.376(5) 3_546
Dy2 O20 2.390(2) .
Dy2 O2W 2.566(2) .
Dy2 Dy4 3.7499(4) .
Dy2 Dy3 3.7893(4) .
Dy3 O6 2.293(4) 4_457
Dy3 O15 2.310(5) 2_565
Dy3 O5 2.327(4) .
Dy3 O14 2.372(4) 3_546
Dy3 O19 2.369(4) .
Dy3 O17 2.389(4) .
Dy3 O20 2.446(2) .
Dy3 O3W 2.514(2) .
Dy3 Dy4 3.8482(4) .
Dy4 O11 2.275(5) 4_567
Dy4 O18 2.297(4) .
Dy4 O17 2.314(4) .
Dy4 O12 2.338(4) .
Dy4 O19 2.360(4) .
Dy4 O2 2.362(4) 2_565
Dy4 O1 2.479(5) 3_656
S1 O4 1.456(5) .
S1 O2 1.470(4) .
S1 O1 1.482(5) .
S1 O3 1.481(5) .
S2 O6 1.463(4) .
S2 O7 1.470(5) .
S2 O5 1.475(5) .
S2 O8 1.474(5) .
S3 O11 1.450(4) .
S3 O9 1.452(5) .
S3 O12 1.463(4) .
S3 O10 1.460(5) .
S4 O15 1.439(5) .
S4 O16 1.445(4) .
S4 O13 1.447(5) .
S4 O14 1.488(4) .
O1 Dy4 2.479(5) 3_646
O2 Dy4 2.362(4) 2_564
O3 Dy1 2.345(5) 3_646
O6 Dy3 2.293(4) 4_557
O7 Dy1 2.297(4) 3_646
O9 Dy2 2.258(5) 3_556
O11 Dy4 2.275(5) 4_467
O13 Dy2 2.376(5) 3_556
O14 Dy3 2.372(4) 3_556
O15 Dy3 2.310(5) 2_564
